data_1561262
loop_
_publ_author_name
'Yuan, Fei'
'Yuan, Chun-Mei'
'Hu, Huai-Ming'
'Wang, Ting-Ting'
'Zhou, Chun-Sheng'

_publ_section_title
;
 Structural diversity of a series of terpyridyl carboxylate coordination
 polymers: Luminescent sensor and magnetic properties
;
_journal_name_full 'Journal of Solid State Chemistry'
_journal_page_first 588
_journal_page_last 601
_journal_paper_doi 10.1016/j.jssc.2017.11.023
_journal_volume 258
_journal_year 2018
_chemical_formula_sum 'C34 H26 N6 O11 Zn2'
_chemical_formula_weight 825.35
_space_group_IT_number 15
_space_group_name_Hall '-C 2yc'
_space_group_name_H-M_alt 'C 1 2/c 1'
_symmetry_cell_setting monoclinic
_symmetry_space_group_name_H-M 'C 1 2/c 1'
_atom_sites_solution_hydrogens geom
_atom_sites_solution_primary direct
_atom_sites_solution_secondary difmap
_cell_angle_alpha 90.00
_cell_angle_beta 116.243(3)
_cell_angle_gamma 90.00
_cell_formula_units_Z 4
_cell_length_a 23.225(4)
_cell_length_b 11.720(2)
_cell_length_c 14.390(3)
_cell_measurement_reflns_used 1331
_cell_measurement_temperature 296(2)
_cell_measurement_theta_max 21.35
_cell_measurement_theta_min 2.26
_cell_volume 3513.2(11)
_computing_cell_refinement 'Bruker SAINT'
_computing_data_collection 'Bruker APEX2'
_computing_data_reduction 'Bruker SAINT'
_computing_molecular_graphics 'Bruker SHELXTL'
_computing_publication_material 'Bruker SHELXTL'
_computing_structure_refinement 'SHELXL-97 (Sheldrick, 1997)'
_computing_structure_solution 'SHELXS-97 (Sheldrick, 1990)'
_diffrn_ambient_temperature 296(2)
_diffrn_measured_fraction_theta_full 0.996
_diffrn_measured_fraction_theta_max 0.996
_diffrn_measurement_device_type 'Bruker APEX-II CCD'
_diffrn_measurement_method '\f and \w scans'
_diffrn_radiation_monochromator graphite
_diffrn_radiation_source 'fine-focus sealed tube'
_diffrn_radiation_type MoK\a
_diffrn_radiation_wavelength 0.71073
_diffrn_reflns_av_R_equivalents 0.0501
_diffrn_reflns_av_sigmaI/netI 0.0609
_diffrn_reflns_limit_h_max 27
_diffrn_reflns_limit_h_min -20
_diffrn_reflns_limit_k_max 13
_diffrn_reflns_limit_k_min -13
_diffrn_reflns_limit_l_max 11
_diffrn_reflns_limit_l_min -17
_diffrn_reflns_number 8589
_diffrn_reflns_theta_full 25.05
_diffrn_reflns_theta_max 25.05
_diffrn_reflns_theta_min 1.96
_diffrn_standards_decay_% 0
_diffrn_standards_interval_count 0
_diffrn_standards_interval_time 0
_diffrn_standards_number 0
_exptl_absorpt_coefficient_mu 1.435
_exptl_absorpt_correction_T_max 0.823
_exptl_absorpt_correction_T_min 0.771
_exptl_absorpt_correction_type multi-scan
_exptl_absorpt_process_details sadabs
_exptl_crystal_colour colorless
_exptl_crystal_density_diffrn 1.560
_exptl_crystal_density_method 'not measured'
_exptl_crystal_description rod
_exptl_crystal_F_000 1680
_exptl_crystal_size_max 0.25
_exptl_crystal_size_mid 0.15
_exptl_crystal_size_min 0.13
_refine_diff_density_max 0.558
_refine_diff_density_min -0.387
_refine_diff_density_rms 0.078
_refine_ls_extinction_method none
_refine_ls_goodness_of_fit_ref 1.018
_refine_ls_hydrogen_treatment mixed
_refine_ls_matrix_type full
_refine_ls_number_parameters 245
_refine_ls_number_reflns 3101
_refine_ls_number_restraints 2
_refine_ls_restrained_S_all 1.017
_refine_ls_R_factor_all 0.0797
_refine_ls_R_factor_gt 0.0486
_refine_ls_shift/su_max 0.002
_refine_ls_shift/su_mean 0.000
_refine_ls_structure_factor_coef Fsqd
_refine_ls_weighting_details 'calc w=1/[\s^2^(Fo^2^)+(0.0557P)^2^+2.5875P] where P=(Fo^2^+2Fc^2^)/3'
_refine_ls_weighting_scheme calc
_refine_ls_wR_factor_gt 0.1082
_refine_ls_wR_factor_ref 0.1243
_reflns_number_gt 2121
_reflns_number_total 3101
_reflns_threshold_expression >2sigma(I)
_cod_data_source_file JSSC-2018-258-588.cif
_cod_data_source_block nw1748_0m
_cod_depositor_comments
;
The following automatic conversions were performed:

data item '_symmetry_cell_setting' value 'Monoclinic' was changed to
'monoclinic' in accordance with the built-in table derived from the
CIF Core dictionary named 'cif_core.dic' version 2.4.5 last updated
on 2014-11-21.

Automatic conversion script
Id: cif_fix_values 8369 2020-08-20 11:38:08Z andrius 
;
_cod_original_cell_volume 3513.1(11)
_cod_original_sg_symbol_H-M C2/c
_cod_database_code 1561262

loop_
_symmetry_equiv_pos_as_xyz
'x, y, z'
'-x, y, -z+1/2'
'x+1/2, y+1/2, z'
'-x+1/2, y+1/2, -z+1/2'
'-x, -y, -z'
'x, -y, z-1/2'
'-x+1/2, -y+1/2, -z'
'x+1/2, -y+1/2, z-1/2'

loop_
_atom_site_label
_atom_site_type_symbol
_atom_site_fract_x
_atom_site_fract_y
_atom_site_fract_z
_atom_site_U_iso_or_equiv
_atom_site_adp_type
_atom_site_occupancy
_atom_site_symmetry_multiplicity
_atom_site_calc_flag
_atom_site_refinement_flags
_atom_site_disorder_assembly
_atom_site_disorder_group
Zn1 Zn 1.11341(2) 0.56127(4) 0.23116(4) 0.0375(2) Uani 1 1 d . . .
N1 N 1.07650(17) 1.3961(3) 0.2068(3) 0.0389(9) Uani 1 1 d . . .
N2 N 0.93985(16) 1.0508(3) 0.0614(3) 0.0323(8) Uani 1 1 d . . .
N3 N 0.71250(16) 0.9450(3) -0.1752(3) 0.0404(10) Uani 1 1 d . . .
O1 O 1.11149(13) 0.7555(3) 0.2211(3) 0.0508(9) Uani 1 1 d . . .
O2 O 1.02362(13) 0.6514(2) 0.1563(2) 0.0421(8) Uani 1 1 d . . .
O3 O 1.12197(17) 0.5466(3) 0.0947(3) 0.0547(9) Uani 1 1 d . . .
O4 O 1.1723(2) 0.5845(4) -0.0005(4) 0.0951(15) Uani 1 1 d . . .
C1 C 1.1071(2) 1.3071(4) 0.2655(4) 0.0456(12) Uani 1 1 d . . .
H1 H 1.1448 1.3207 0.3252 0.055 Uiso 1 1 calc R . .
C2 C 1.0860(2) 1.1963(3) 0.2428(4) 0.0401(12) Uani 1 1 d . . .
H2 H 1.1099 1.1369 0.2852 0.048 Uiso 1 1 calc R . .
C3 C 1.02923(18) 1.1740(3) 0.1566(3) 0.0304(10) Uani 1 1 d . . .
C4 C 0.99605(19) 1.2670(4) 0.0961(3) 0.0374(11) Uani 1 1 d . . .
H4 H 0.9569 1.2561 0.0384 0.045 Uiso 1 1 calc R . .
C5 C 1.0213(2) 1.3747(4) 0.1222(4) 0.0411(12) Uani 1 1 d . . .
H5 H 0.9993 1.4354 0.0797 0.049 Uiso 1 1 calc R . .
C6 C 1.00225(19) 1.0573(3) 0.1283(3) 0.0283(9) Uani 1 1 d . . .
C7 C 1.0402(2) 0.9604(3) 0.1664(3) 0.0331(10) Uani 1 1 d . . .
H7 H 1.0838 0.9672 0.2106 0.040 Uiso 1 1 calc R . .
C8 C 1.01213(19) 0.8536(3) 0.1376(3) 0.0308(10) Uani 1 1 d . . .
C9 C 0.9478(2) 0.8480(3) 0.0716(3) 0.0372(11) Uani 1 1 d . . .
H9 H 0.9278 0.7774 0.0519 0.045 Uiso 1 1 calc R . .
C10 C 0.91261(19) 0.9471(3) 0.0343(3) 0.0318(10) Uani 1 1 d . . .
C11 C 0.7415(2) 0.8568(4) -0.1146(4) 0.0630(17) Uani 1 1 d . . .
H11 H 0.7166 0.7933 -0.1182 0.076 Uiso 1 1 calc R . .
C12 C 0.8053(2) 0.8527(4) -0.0474(4) 0.0606(16) Uani 1 1 d . . .
H12 H 0.8227 0.7882 -0.0071 0.073 Uiso 1 1 calc R . .
C13 C 0.8434(2) 0.9452(3) -0.0401(4) 0.0373(11) Uani 1 1 d . . .
C14 C 0.8144(2) 1.0350(4) -0.1062(4) 0.0493(14) Uani 1 1 d . . .
H14 H 0.8385 1.0984 -0.1064 0.059 Uiso 1 1 calc R . .
C15 C 0.7503(2) 1.0309(4) -0.1715(4) 0.0514(14) Uani 1 1 d . . .
H15 H 0.7322 1.0922 -0.2159 0.062 Uiso 1 1 calc R . .
C16 C 1.0518(2) 0.7478(4) 0.1751(4) 0.0378(11) Uani 1 1 d . . .
C17 C 1.1614(3) 0.5979(5) 0.0760(5) 0.0638(16) Uani 1 1 d . . .
H17 H 1.1859 0.6526 0.1241 0.077 Uiso 1 1 calc R . .
O5 O 1.10319(16) 0.5841(3) 0.3711(3) 0.0507(9) Uani 1 1 d D . .
H5A H 1.121(2) 0.534(3) 0.415(3) 0.061 Uiso 1 1 d D . .
H5B H 1.0660(13) 0.586(4) 0.367(4) 0.061 Uiso 1 1 d D . .
O6 O 0.2713(6) 0.7130(11) 0.0339(10) 0.161(5) Uiso 0.50 1 d P . .

loop_
_atom_site_aniso_label
_atom_site_aniso_U_11
_atom_site_aniso_U_22
_atom_site_aniso_U_33
_atom_site_aniso_U_23
_atom_site_aniso_U_13
_atom_site_aniso_U_12
Zn1 0.0267(3) 0.0244(3) 0.0487(4) -0.0005(2) 0.0050(2) 0.0007(2)
N1 0.036(2) 0.0244(19) 0.048(2) 0.0004(17) 0.0114(19) 0.0000(16)
N2 0.032(2) 0.0252(19) 0.036(2) 0.0016(15) 0.0117(17) -0.0001(15)
N3 0.0262(19) 0.034(2) 0.049(2) 0.0052(18) 0.0065(18) -0.0050(16)
O1 0.0291(17) 0.0369(18) 0.068(2) 0.0064(16) 0.0052(16) 0.0063(14)
O2 0.0384(18) 0.0249(17) 0.056(2) 0.0061(14) 0.0148(16) 0.0029(13)
O3 0.051(2) 0.055(2) 0.054(2) -0.0009(17) 0.0193(18) -0.0105(17)
O4 0.112(4) 0.114(4) 0.069(3) -0.019(3) 0.049(3) -0.042(3)
C1 0.036(3) 0.034(3) 0.048(3) -0.001(2) 0.001(2) -0.003(2)
C2 0.035(2) 0.024(2) 0.047(3) 0.007(2) 0.005(2) 0.0001(19)
C3 0.025(2) 0.027(2) 0.038(3) -0.0015(19) 0.0127(19) -0.0014(18)
C4 0.025(2) 0.033(2) 0.041(3) -0.003(2) 0.0017(19) 0.0011(19)
C5 0.036(3) 0.027(3) 0.048(3) 0.005(2) 0.007(2) 0.004(2)
C6 0.027(2) 0.025(2) 0.030(2) 0.0006(18) 0.0098(18) -0.0015(18)
C7 0.026(2) 0.031(3) 0.035(2) 0.0001(18) 0.0062(19) 0.0008(18)
C8 0.030(2) 0.022(2) 0.037(2) 0.0030(18) 0.012(2) 0.0017(17)
C9 0.033(2) 0.026(2) 0.049(3) 0.003(2) 0.015(2) -0.0015(19)
C10 0.023(2) 0.028(2) 0.038(2) 0.0007(19) 0.0074(19) -0.0026(18)
C11 0.038(3) 0.052(3) 0.078(4) 0.024(3) 0.006(3) -0.012(2)
C12 0.031(3) 0.048(3) 0.076(4) 0.027(3) -0.001(3) -0.006(2)
C13 0.031(2) 0.029(2) 0.045(3) 0.002(2) 0.011(2) -0.002(2)
C14 0.030(3) 0.032(3) 0.069(4) 0.011(2) 0.006(2) -0.0045(19)
C15 0.033(3) 0.040(3) 0.063(4) 0.014(2) 0.005(2) 0.004(2)
C16 0.038(3) 0.030(3) 0.042(3) 0.006(2) 0.015(2) 0.007(2)
C17 0.066(4) 0.060(4) 0.053(4) -0.005(3) 0.015(3) -0.012(3)
O5 0.043(2) 0.051(2) 0.052(2) 0.0027(16) 0.0154(19) 0.0107(17)

loop_
_atom_type_symbol
_atom_type_description
_atom_type_scat_dispersion_real
_atom_type_scat_dispersion_imag
_atom_type_scat_source
C C 0.0033 0.0016 'International Tables Vol C Tables 4.2.6.8 and 6.1.1.4'
H H 0.0000 0.0000 'International Tables Vol C Tables 4.2.6.8 and 6.1.1.4'
N N 0.0061 0.0033 'International Tables Vol C Tables 4.2.6.8 and 6.1.1.4'
O O 0.0106 0.0060 'International Tables Vol C Tables 4.2.6.8 and 6.1.1.4'
Zn Zn 0.2839 1.4301 'International Tables Vol C Tables 4.2.6.8 and 6.1.1.4'

loop_
_geom_angle_atom_site_label_1
_geom_angle_atom_site_label_2
_geom_angle_atom_site_label_3
_geom_angle
_geom_angle_site_symmetry_1
_geom_angle_site_symmetry_3
O3 Zn1 N1 88.16(14) . 1_545
O3 Zn1 N3 93.93(15) . 8_566
N1 Zn1 N3 109.25(14) 1_545 8_566
O3 Zn1 O5 177.49(13) . .
N1 Zn1 O5 93.79(14) 1_545 .
N3 Zn1 O5 86.93(14) 8_566 .
O3 Zn1 O2 92.52(13) . .
N1 Zn1 O2 97.83(12) 1_545 .
N3 Zn1 O2 152.32(12) 8_566 .
O5 Zn1 O2 85.64(13) . .
O3 Zn1 O1 91.73(13) . .
N1 Zn1 O1 157.22(12) 1_545 .
N3 Zn1 O1 93.49(12) 8_566 .
O5 Zn1 O1 85.87(13) . .
O2 Zn1 O1 59.41(10) . .
O3 Zn1 C16 92.69(14) . .
N1 Zn1 C16 127.88(14) 1_545 .
N3 Zn1 C16 122.64(14) 8_566 .
O5 Zn1 C16 84.86(14) . .
O2 Zn1 C16 30.05(12) . .
O1 Zn1 C16 29.37(11) . .
C1 N1 C5 117.1(4) . .
C1 N1 Zn1 123.8(3) . 1_565
C5 N1 Zn1 118.9(3) . 1_565
C6 N2 C10 118.7(3) . .
C15 N3 C11 115.6(4) . .
C15 N3 Zn1 125.1(3) . 8_465
C11 N3 Zn1 119.3(3) . 8_465
C16 O1 Zn1 87.0(3) . .
C16 O2 Zn1 92.0(2) . .
C17 O3 Zn1 124.4(4) . .
N1 C1 C2 123.7(4) . .
N1 C1 H1 118.2 . .
C2 C1 H1 118.2 . .
C1 C2 C3 119.4(4) . .
C1 C2 H2 120.3 . .
C3 C2 H2 120.3 . .
C2 C3 C4 117.3(4) . .
C2 C3 C6 122.8(4) . .
C4 C3 C6 120.0(4) . .
C5 C4 C3 119.8(4) . .
C5 C4 H4 120.1 . .
C3 C4 H4 120.1 . .
N1 C5 C4 122.7(4) . .
N1 C5 H5 118.6 . .
C4 C5 H5 118.6 . .
N2 C6 C7 122.1(4) . .
N2 C6 C3 116.1(3) . .
C7 C6 C3 121.8(4) . .
C8 C7 C6 119.1(4) . .
C8 C7 H7 120.5 . .
C6 C7 H7 120.5 . .
C9 C8 C7 118.3(4) . .
C9 C8 C16 121.2(4) . .
C7 C8 C16 120.5(4) . .
C8 C9 C10 120.2(4) . .
C8 C9 H9 119.9 . .
C10 C9 H9 119.9 . .
N2 C10 C9 121.6(4) . .
N2 C10 C13 116.3(3) . .
C9 C10 C13 122.1(4) . .
N3 C11 C12 124.6(4) . .
N3 C11 H11 117.7 . .
C12 C11 H11 117.7 . .
C11 C12 C13 119.1(4) . .
C11 C12 H12 120.4 . .
C13 C12 H12 120.4 . .
C12 C13 C14 116.7(4) . .
C12 C13 C10 121.4(4) . .
C14 C13 C10 121.9(4) . .
C15 C14 C13 119.9(4) . .
C15 C14 H14 120.1 . .
C13 C14 H14 120.0 . .
N3 C15 C14 123.9(4) . .
N3 C15 H15 118.1 . .
C14 C15 H15 118.1 . .
O1 C16 O2 121.6(4) . .
O1 C16 C8 119.6(4) . .
O2 C16 C8 118.8(4) . .
O1 C16 Zn1 63.7(2) . .
O2 C16 Zn1 57.9(2) . .
C8 C16 Zn1 176.6(3) . .
O3 C17 O4 126.7(6) . .
O3 C17 H17 116.7 . .
O4 C17 H17 116.7 . .
Zn1 O5 H5A 114(4) . .
Zn1 O5 H5B 118(4) . .
H5A O5 H5B 103(5) . .

loop_
_geom_bond_atom_site_label_1
_geom_bond_atom_site_label_2
_geom_bond_distance
_geom_bond_site_symmetry_2
Zn1 O3 2.067(4) .
Zn1 N1 2.083(3) 1_545
Zn1 N3 2.092(3) 8_566
Zn1 O5 2.146(4) .
Zn1 O2 2.154(3) .
Zn1 O1 2.280(3) .
Zn1 C16 2.540(4) .
N1 C1 1.333(5) .
N1 C5 1.344(5) .
N1 Zn1 2.083(3) 1_565
N2 C6 1.341(5) .
N2 C10 1.345(5) .
N3 C15 1.322(5) .
N3 C11 1.327(6) .
N3 Zn1 2.092(3) 8_465
O1 C16 1.248(5) .
O2 C16 1.273(5) .
O3 C17 1.221(6) .
O4 C17 1.244(7) .
C1 C2 1.375(6) .
C1 H1 0.9300 .
C2 C3 1.379(6) .
C2 H2 0.9300 .
C3 C4 1.395(6) .
C3 C6 1.485(5) .
C4 C5 1.372(6) .
C4 H4 0.9300 .
C5 H5 0.9300 .
C6 C7 1.393(5) .
C7 C8 1.387(5) .
C7 H7 0.9300 .
C8 C9 1.372(6) .
C8 C16 1.497(5) .
C9 C10 1.385(5) .
C9 H9 0.9300 .
C10 C13 1.487(6) .
C11 C12 1.367(6) .
C11 H11 0.9300 .
C12 C13 1.373(6) .
C12 H12 0.9300 .
C13 C14 1.378(6) .
C14 C15 1.365(6) .
C14 H14 0.9300 .
C15 H15 0.9300 .
C17 H17 0.9300 .
O5 H5A 0.827(19) .
O5 H5B 0.839(19) .
O6 O6 1.35(2) 7_565

loop_
_geom_torsion_atom_site_label_1
_geom_torsion_atom_site_label_2
_geom_torsion_atom_site_label_3
_geom_torsion_atom_site_label_4
_geom_torsion
_geom_torsion_site_symmetry_1
_geom_torsion_site_symmetry_2
_geom_torsion_site_symmetry_3
_geom_torsion_site_symmetry_4
O3 Zn1 O1 C16 92.4(3) . . . .
N1 Zn1 O1 C16 3.1(5) 1_545 . . .
N3 Zn1 O1 C16 -173.5(3) 8_566 . . .
O5 Zn1 O1 C16 -86.9(3) . . . .
O2 Zn1 O1 C16 0.5(3) . . . .
O3 Zn1 O2 C16 -91.0(3) . . . .
N1 Zn1 O2 C16 -179.5(3) 1_545 . . .
N3 Zn1 O2 C16 12.4(4) 8_566 . . .
O5 Zn1 O2 C16 87.3(3) . . . .
O1 Zn1 O2 C16 -0.5(3) . . . .
N1 Zn1 O3 C17 -152.5(5) 1_545 . . .
N3 Zn1 O3 C17 -43.3(5) 8_566 . . .
O5 Zn1 O3 C17 67(3) . . . .
O2 Zn1 O3 C17 109.7(4) . . . .
O1 Zn1 O3 C17 50.3(5) . . . .
C16 Zn1 O3 C17 79.7(5) . . . .
C5 N1 C1 C2 1.6(7) . . . .
Zn1 N1 C1 C2 -172.6(4) 1_565 . . .
N1 C1 C2 C3 -2.0(8) . . . .
C1 C2 C3 C4 0.3(7) . . . .
C1 C2 C3 C6 -178.3(4) . . . .
C2 C3 C4 C5 1.8(6) . . . .
C6 C3 C4 C5 -179.7(4) . . . .
C1 N1 C5 C4 0.6(7) . . . .
Zn1 N1 C5 C4 175.1(3) 1_565 . . .
C3 C4 C5 N1 -2.3(7) . . . .
C10 N2 C6 C7 3.1(6) . . . .
C10 N2 C6 C3 -179.0(4) . . . .
C2 C3 C6 N2 162.2(4) . . . .
C4 C3 C6 N2 -16.3(6) . . . .
C2 C3 C6 C7 -19.9(7) . . . .
C4 C3 C6 C7 161.6(4) . . . .
N2 C6 C7 C8 -2.5(7) . . . .
C3 C6 C7 C8 179.7(4) . . . .
C6 C7 C8 C9 0.5(7) . . . .
C6 C7 C8 C16 178.5(4) . . . .
C7 C8 C9 C10 0.8(7) . . . .
C16 C8 C9 C10 -177.2(4) . . . .
C6 N2 C10 C9 -1.7(6) . . . .
C6 N2 C10 C13 -179.9(4) . . . .
C8 C9 C10 N2 -0.2(7) . . . .
C8 C9 C10 C13 177.9(4) . . . .
C15 N3 C11 C12 3.3(9) . . . .
Zn1 N3 C11 C12 -177.4(5) 8_465 . . .
N3 C11 C12 C13 0.1(10) . . . .
C11 C12 C13 C14 -3.1(8) . . . .
C11 C12 C13 C10 177.9(5) . . . .
N2 C10 C13 C12 -157.8(5) . . . .
C9 C10 C13 C12 24.0(7) . . . .
N2 C10 C13 C14 23.3(7) . . . .
C9 C10 C13 C14 -155.0(5) . . . .
C12 C13 C14 C15 2.7(8) . . . .
C10 C13 C14 C15 -178.3(5) . . . .
C11 N3 C15 C14 -3.9(8) . . . .
Zn1 N3 C15 C14 176.9(4) 8_465 . . .
C13 C14 C15 N3 0.9(9) . . . .
Zn1 O1 C16 O2 -0.9(4) . . . .
Zn1 O1 C16 C8 -178.7(4) . . . .
Zn1 O2 C16 O1 0.9(5) . . . .
Zn1 O2 C16 C8 178.8(4) . . . .
C9 C8 C16 O1 168.6(4) . . . .
C7 C8 C16 O1 -9.4(7) . . . .
C9 C8 C16 O2 -9.3(7) . . . .
C7 C8 C16 O2 172.7(4) . . . .
C9 C8 C16 Zn1 8(6) . . . .
C7 C8 C16 Zn1 -170(5) . . . .
O3 Zn1 C16 O1 -88.7(3) . . . .
N1 Zn1 C16 O1 -178.5(3) 1_545 . . .
N3 Zn1 C16 O1 7.7(3) 8_566 . . .
O5 Zn1 C16 O1 90.7(3) . . . .
O2 Zn1 C16 O1 -179.1(4) . . . .
O3 Zn1 C16 O2 90.4(3) . . . .
N1 Zn1 C16 O2 0.6(3) 1_545 . . .
N3 Zn1 C16 O2 -173.2(2) 8_566 . . .
O5 Zn1 C16 O2 -90.2(3) . . . .
O1 Zn1 C16 O2 179.1(4) . . . .
O3 Zn1 C16 C8 73(5) . . . .
N1 Zn1 C16 C8 -17(6) 1_545 . . .
N3 Zn1 C16 C8 169(5) 8_566 . . .
O5 Zn1 C16 C8 -108(5) . . . .
O2 Zn1 C16 C8 -18(5) . . . .
O1 Zn1 C16 C8 161(6) . . . .
Zn1 O3 C17 O4 173.1(5) . . . .
